data_7062961
loop_
_publ_author_name
'Chau Nguyen, Khiem'
'Chung, Duy T. M.'
'Nalaoh, Phattananawee'
'Lindsey, Jonathan S.'

_publ_section_title
;
 Synthesis of chiral hexynones for use as precursors to native
 photosynthetic hydroporphyrins
;
_journal_issue 5
_journal_name_full 'New Journal of Chemistry'
_journal_page_first 2097
_journal_page_last 2117
_journal_paper_doi 10.1039/D3NJ03900E
_journal_volume 48
_journal_year 2024
_chemical_formula_moiety 'C17 H31 N O3 Si'
_chemical_formula_sum 'C17 H31 N O3 Si'
_chemical_formula_weight 325.52
_space_group_crystal_system monoclinic
_space_group_IT_number 4
_space_group_name_Hall 'P 2yb'
_space_group_name_H-M_alt 'P 1 21 1'
_atom_sites_solution_hydrogens mixed
_atom_sites_solution_primary dual
_audit_creation_date 2023-05-24
_audit_creation_method
;
Olex2 1.2
(compiled 2018.05.29 svn.r3508 for OlexSys, GUI svn.r5506)
;
_audit_update_record
;
2023-08-06 deposited with the CCDC.	2023-12-26 downloaded from the CCDC.
;
_cell_angle_alpha 90
_cell_angle_beta 91.786(6)
_cell_angle_gamma 90
_cell_formula_units_Z 2
_cell_length_a 6.1517(11)
_cell_length_b 11.1177(19)
_cell_length_c 14.455(2)
_cell_measurement_reflns_used 6393
_cell_measurement_temperature 100(2)
_cell_measurement_theta_max 26.73
_cell_measurement_theta_min 2.31
_cell_volume 988.1(3)
_computing_cell_refinement 'SAINT V8.40B (?, 2016)'
_computing_data_reduction 'SAINT V8.40B (?, 2016)'
_computing_molecular_graphics 'Olex2 (Dolomanov et al., 2009)'
_computing_publication_material 'Olex2 (Dolomanov et al., 2009)'
_computing_structure_refinement 'XL (Sheldrick, 2008)'
_computing_structure_solution 'XT (Sheldrick, 2015)'
_diffrn_ambient_temperature 100.0
_diffrn_measured_fraction_theta_full 0.975
_diffrn_measured_fraction_theta_max 0.973
_diffrn_measurement_device_type 'Bruker D8 Venture'
_diffrn_measurement_method '\f and \w scans'
_diffrn_radiation_type MoK\a
_diffrn_radiation_wavelength 0.71073
_diffrn_reflns_av_R_equivalents 0.0424
_diffrn_reflns_av_unetI/netI 0.0478
_diffrn_reflns_Laue_measured_fraction_full 0.975
_diffrn_reflns_Laue_measured_fraction_max 0.973
_diffrn_reflns_limit_h_max 7
_diffrn_reflns_limit_h_min -6
_diffrn_reflns_limit_k_max 14
_diffrn_reflns_limit_k_min -14
_diffrn_reflns_limit_l_max 18
_diffrn_reflns_limit_l_min -18
_diffrn_reflns_number 11928
_diffrn_reflns_point_group_measured_fraction_full 0.960
_diffrn_reflns_point_group_measured_fraction_max 0.953
_diffrn_reflns_theta_full 25.242
_diffrn_reflns_theta_max 26.744
_diffrn_reflns_theta_min 2.311
_diffrn_standards_number 0
_exptl_absorpt_coefficient_mu 0.130
_exptl_absorpt_correction_T_max 0.7454
_exptl_absorpt_correction_T_min 0.6035
_exptl_absorpt_correction_type multi-scan
_exptl_absorpt_process_details
;
SADABS-2016/2 (Bruker,2016/2) was used for absorption correction.
wR2(int) was 0.1406 before and 0.0542 after correction.
The Ratio of minimum to maximum transmission is 0.8096.
The \l/2 correction factor is Not present.
;
_exptl_crystal_colour 'clear light colourless'
_exptl_crystal_colour_lustre clear
_exptl_crystal_colour_modifier light
_exptl_crystal_colour_primary colourless
_exptl_crystal_density_diffrn 1.094
_exptl_crystal_description plate
_exptl_crystal_F_000 356
_exptl_crystal_size_max 0.628
_exptl_crystal_size_mid 0.219
_exptl_crystal_size_min 0.09
_refine_diff_density_max 0.207
_refine_diff_density_min -0.280
_refine_diff_density_rms 0.041
_refine_ls_abs_structure_details
;
 Flack x determined using 1463 quotients [(I+)-(I-)]/[(I+)+(I-)]
 (Parsons, Flack and Wagner, Acta Cryst. B69 (2013) 249-259).
;
_refine_ls_abs_structure_Flack -0.02(9)
_refine_ls_extinction_method none
_refine_ls_goodness_of_fit_ref 1.067
_refine_ls_hydrogen_treatment mixed
_refine_ls_matrix_type full
_refine_ls_number_parameters 210
_refine_ls_number_reflns 4010
_refine_ls_number_restraints 1
_refine_ls_restrained_S_all 1.067
_refine_ls_R_factor_all 0.0514
_refine_ls_R_factor_gt 0.0433
_refine_ls_shift/su_max 0.000
_refine_ls_shift/su_mean 0.000
_refine_ls_structure_factor_coef Fsqd
_refine_ls_weighting_details 'w=1/[\s^2^(Fo^2^)+(0.0228P)^2^+0.4382P] where P=(Fo^2^+2Fc^2^)/3'
_refine_ls_weighting_scheme calc
_refine_ls_wR_factor_gt 0.0859
_refine_ls_wR_factor_ref 0.0900
_reflns_Friedel_coverage 0.860
_reflns_Friedel_fraction_full 0.944
_reflns_Friedel_fraction_max 0.931
_reflns_number_gt 3646
_reflns_number_total 4010
_reflns_threshold_expression 'I > 2\s(I)'
_cod_data_source_file d3nj03900e2.cif
_cod_data_source_block mo_ncsu_pn35_kcn829_0m_a
_cod_depositor_comments 'Adding full bibliography for 7062961--7062963.cif.'
_cod_database_code 7062961
_shelx_shelxl_version_number 2019/1
_shelx_space_group_comment
;
The symmetry employed for this shelxl refinement is uniquely defined
by the following loop, which should always be used as a source of
symmetry information in preference to the above space-group names.
They are only intended as comments.
;
_shelx_estimated_absorpt_t_max 0.988
_shelx_estimated_absorpt_t_min 0.923
_olex2_refinement_description
;
1. Fixed Uiso
 At 1.2 times of:
  All C(H) groups, All C(H,H) groups
 At 1.5 times of:
  All C(H,H,H) groups
2.a Ternary CH refined with riding coordinates:
 C2(H2), C5(H5), C6(H6), C7(H7), C10(H10)
2.b Secondary CH2 refined with riding coordinates:
 C3(H3A,H3B), C13(H13A,H13B)
2.c Idealised Me refined as rotating group:
 C1(H1A,H1B,H1C), C11(H11A,H11B,H11C), C12(H12A,H12B,H12C), C14(H14A,H14B,
 H14C), C15(H15A,H15B,H15C), C16(H16A,H16B,H16C), C17(H17A,H17B,H17C)
;
_olex2_submission_special_instructions 'No special instructions were received'

loop_
_space_group_symop_operation_xyz
'x, y, z'
'-x, y+1/2, -z'

loop_
_atom_site_label
_atom_site_type_symbol
_atom_site_fract_x
_atom_site_fract_y
_atom_site_fract_z
_atom_site_U_iso_or_equiv
_atom_site_adp_type
_atom_site_occupancy
_atom_site_site_symmetry_order
_atom_site_calc_flag
_atom_site_refinement_flags_posn
_atom_site_refinement_flags_adp
_atom_site_refinement_flags_occupancy
_atom_site_disorder_assembly
_atom_site_disorder_group
C1 C 1.1268(6) 0.3589(4) 0.9508(2) 0.0372(8) Uani 1 1 d . . . . .
H1A H 1.191898 0.310208 1.000912 0.056 Uiso 1 1 calc GR . . . .
H1B H 1.192535 0.439214 0.951807 0.056 Uiso 1 1 calc GR . . . .
H1C H 1.152886 0.320306 0.891209 0.056 Uiso 1 1 calc GR . . . .
C2 C 0.0597(5) 0.5779(3) 0.4499(2) 0.0216(7) Uani 1 1 d . . . . .
H2 H -0.042651 0.624465 0.488652 0.026 Uiso 1 1 calc R . . . .
C3 C -0.0540(6) 0.4631(3) 0.4141(2) 0.0281(7) Uani 1 1 d . . . . .
H3A H -0.183634 0.445050 0.450505 0.034 Uiso 1 1 calc R . . . .
H3B H -0.099614 0.471914 0.348137 0.034 Uiso 1 1 calc R . . . .
C4 C 0.2664(5) 0.4086(2) 0.4858(2) 0.0226(7) Uani 1 1 d . . . . .
C5 C 0.3788(5) 0.5930(2) 0.5698(2) 0.0193(6) Uani 1 1 d . . . . .
H5 H 0.315069 0.674948 0.577896 0.023 Uiso 1 1 calc R . . . .
C6 C 0.4041(5) 0.5345(3) 0.6657(2) 0.0206(6) Uani 1 1 d . . . . .
H6 H 0.444208 0.448327 0.656319 0.025 Uiso 1 1 calc R . . . .
C7 C 0.5922(5) 0.5946(3) 0.7226(2) 0.0232(7) Uani 1 1 d . . . . .
H7 H 0.720240 0.598758 0.681710 0.028 Uiso 1 1 calc R . . . .
C8 C 0.6561(5) 0.5181(3) 0.8031(2) 0.0244(7) Uani 1 1 d . . . . .
C9 C 0.7126(6) 0.4576(3) 0.8681(2) 0.0285(7) Uani 1 1 d . . . . .
C10 C 0.1530(6) 0.6617(3) 0.3758(2) 0.0258(7) Uani 1 1 d . . . . .
H10 H 0.230171 0.729093 0.408781 0.031 Uiso 1 1 calc R . . . .
C11 C 0.3162(6) 0.6000(3) 0.3148(2) 0.0329(8) Uani 1 1 d . . . . .
H11A H 0.380931 0.659564 0.273885 0.049 Uiso 1 1 calc GR . . . .
H11B H 0.242191 0.537974 0.277389 0.049 Uiso 1 1 calc GR . . . .
H11C H 0.430834 0.562826 0.353734 0.049 Uiso 1 1 calc GR . . . .
C12 C 0.1897(6) 0.5369(3) 0.7151(2) 0.0301(7) Uani 1 1 d . . . . .
H12A H 0.209842 0.501176 0.776789 0.045 Uiso 1 1 calc GR . . . .
H12B H 0.080511 0.490739 0.679333 0.045 Uiso 1 1 calc GR . . . .
H12C H 0.140413 0.620271 0.721146 0.045 Uiso 1 1 calc GR . . . .
C13 C 0.5445(6) 0.7245(3) 0.7549(2) 0.0283(7) Uani 1 1 d . . . . .
H13A H 0.491100 0.772743 0.701290 0.034 Uiso 1 1 calc R . . . .
H13B H 0.428717 0.722656 0.800905 0.034 Uiso 1 1 calc R . . . .
C14 C 0.7468(7) 0.7837(3) 0.7977(2) 0.0356(9) Uani 1 1 d . . . . .
H14A H 0.708767 0.863063 0.821862 0.053 Uiso 1 1 calc GR . . . .
H14B H 0.856640 0.792614 0.750579 0.053 Uiso 1 1 calc GR . . . .
H14C H 0.805081 0.733435 0.848406 0.053 Uiso 1 1 calc GR . . . .
C15 C 0.7724(7) 0.4564(4) 1.0752(2) 0.0394(9) Uani 1 1 d . . . . .
H15A H 0.614923 0.465026 1.081124 0.059 Uiso 1 1 calc GR . . . .
H15B H 0.839486 0.536285 1.072756 0.059 Uiso 1 1 calc GR . . . .
H15C H 0.833049 0.412184 1.128699 0.059 Uiso 1 1 calc GR . . . .
C16 C 0.7092(7) 0.2181(3) 0.9707(3) 0.0394(9) Uani 1 1 d . . . . .
H16A H 0.550750 0.224130 0.974165 0.059 Uiso 1 1 calc GR . . . .
H16B H 0.767705 0.175345 1.025339 0.059 Uiso 1 1 calc GR . . . .
H16C H 0.746186 0.173804 0.914727 0.059 Uiso 1 1 calc GR . . . .
C17 C -0.0335(6) 0.7165(3) 0.3170(2) 0.0367(9) Uani 1 1 d . . . . .
H17A H 0.024050 0.779022 0.276682 0.055 Uiso 1 1 calc GR . . . .
H17B H -0.140630 0.752090 0.357691 0.055 Uiso 1 1 calc GR . . . .
H17C H -0.103267 0.653586 0.279037 0.055 Uiso 1 1 calc GR . . . .
N1 N 0.2285(4) 0.5229(2) 0.51003(17) 0.0187(5) Uani 1 1 d . . . . .
O1 O 0.1085(3) 0.3688(2) 0.42560(14) 0.0263(5) Uani 1 1 d . . . . .
O2 O 0.4162(4) 0.34264(16) 0.51094(15) 0.0266(5) Uani 1 1 d . . . . .
O3 O 0.5799(4) 0.6061(2) 0.52769(15) 0.0216(5) Uani 1 1 d . . . . .
Si1 Si 0.82933(15) 0.37221(8) 0.96680(6) 0.0275(2) Uani 1 1 d . . . . .
H3 H 0.589(6) 0.669(3) 0.519(2) 0.017(10) Uiso 1 1 d . . . . .

loop_
_atom_site_aniso_label
_atom_site_aniso_U_11
_atom_site_aniso_U_22
_atom_site_aniso_U_33
_atom_site_aniso_U_23
_atom_site_aniso_U_13
_atom_site_aniso_U_12
C1 0.035(2) 0.049(2) 0.0280(16) 0.0089(17) 0.0012(14) 0.0034(19)
C2 0.0183(16) 0.0181(15) 0.0284(15) 0.0011(12) 0.0002(13) 0.0025(12)
C3 0.0274(18) 0.0207(15) 0.0359(18) 0.0012(13) 0.0000(15) 0.0024(14)
C4 0.0276(18) 0.0175(15) 0.0231(15) 0.0009(11) 0.0045(14) 0.0000(12)
C5 0.0208(16) 0.0099(13) 0.0273(15) 0.0002(12) 0.0034(13) 0.0011(12)
C6 0.0223(16) 0.0154(14) 0.0244(15) 0.0041(12) 0.0033(13) 0.0002(12)
C7 0.0257(18) 0.0194(15) 0.0246(15) 0.0024(13) 0.0027(13) -0.0012(13)
C8 0.0229(17) 0.0220(15) 0.0286(16) -0.0016(13) 0.0035(14) -0.0013(13)
C9 0.0299(19) 0.0255(17) 0.0298(17) 0.0036(14) -0.0005(15) 0.0001(15)
C10 0.0317(19) 0.0168(14) 0.0288(16) 0.0030(12) -0.0005(15) -0.0002(13)
C11 0.041(2) 0.0278(18) 0.0306(17) 0.0027(14) 0.0051(16) -0.0004(16)
C12 0.0289(18) 0.0290(17) 0.0327(18) 0.0048(14) 0.0076(15) -0.0018(15)
C13 0.038(2) 0.0205(16) 0.0266(16) 0.0001(13) 0.0000(15) 0.0010(15)
C14 0.057(3) 0.0212(16) 0.0280(17) -0.0024(13) -0.0083(18) -0.0070(16)
C15 0.044(2) 0.040(2) 0.0339(19) 0.0061(16) 0.0011(17) 0.0053(18)
C16 0.043(2) 0.0265(18) 0.049(2) 0.0074(16) 0.0015(19) 0.0024(17)
C17 0.050(2) 0.0271(18) 0.0331(19) 0.0059(15) -0.0034(18) 0.0089(17)
N1 0.0179(13) 0.0122(11) 0.0259(13) 0.0009(10) 0.0010(11) 0.0021(10)
O1 0.0287(12) 0.0170(9) 0.0330(11) -0.0036(10) 0.0001(9) -0.0005(11)
O2 0.0302(13) 0.0150(11) 0.0345(12) -0.0014(9) 0.0000(10) 0.0069(9)
O3 0.0214(12) 0.0138(11) 0.0301(12) 0.0032(9) 0.0070(9) 0.0003(9)
Si1 0.0306(5) 0.0247(4) 0.0272(4) 0.0069(4) 0.0011(4) 0.0023(4)

loop_
_atom_type_symbol
_atom_type_description
_atom_type_scat_dispersion_real
_atom_type_scat_dispersion_imag
_atom_type_scat_source
C C 0.0033 0.0016 'International Tables Vol C Tables 4.2.6.8 and 6.1.1.4'
H H 0.0000 0.0000 'International Tables Vol C Tables 4.2.6.8 and 6.1.1.4'
N N 0.0061 0.0033 'International Tables Vol C Tables 4.2.6.8 and 6.1.1.4'
O O 0.0106 0.0060 'International Tables Vol C Tables 4.2.6.8 and 6.1.1.4'
Si Si 0.0817 0.0704 'International Tables Vol C Tables 4.2.6.8 and 6.1.1.4'

loop_
_geom_angle_atom_site_label_1
_geom_angle_atom_site_label_2
_geom_angle_atom_site_label_3
_geom_angle
_geom_angle_site_symmetry_1
_geom_angle_site_symmetry_3
_geom_angle_publ_flag
C3 C2 C10 116.2(3) . . ?
N1 C2 C3 99.2(2) . . ?
N1 C2 C10 113.0(3) . . ?
O1 C3 C2 104.8(2) . . ?
N1 C4 O1 110.5(3) . . ?
O2 C4 N1 128.7(3) . . ?
O2 C4 O1 120.8(3) . . ?
N1 C5 C6 110.5(2) . . ?
O3 C5 C6 111.7(2) . . ?
O3 C5 N1 110.3(2) . . ?
C5 C6 C7 110.4(2) . . ?
C12 C6 C5 110.6(3) . . ?
C12 C6 C7 112.8(3) . . ?
C8 C7 C6 110.1(2) . . ?
C8 C7 C13 110.2(3) . . ?
C13 C7 C6 114.6(3) . . ?
C9 C8 C7 178.4(4) . . ?
C8 C9 Si1 173.7(3) . . ?
C11 C10 C2 113.4(3) . . ?
C11 C10 C17 110.8(3) . . ?
C17 C10 C2 109.7(3) . . ?
C14 C13 C7 111.5(3) . . ?
C2 N1 C5 123.2(2) . . ?
C4 N1 C2 111.5(2) . . ?
C4 N1 C5 123.0(2) . . ?
C4 O1 C3 108.3(2) . . ?
C1 Si1 C15 110.82(18) . . ?
C1 Si1 C16 108.84(19) . . ?
C9 Si1 C1 107.84(16) . . ?
C9 Si1 C15 108.26(17) . . ?
C9 Si1 C16 110.57(17) . . ?
C16 Si1 C15 110.48(19) . . ?

loop_
_geom_bond_atom_site_label_1
_geom_bond_atom_site_label_2
_geom_bond_distance
_geom_bond_site_symmetry_2
_geom_bond_publ_flag
C1 Si1 1.858(4) . ?
C2 C3 1.537(4) . ?
C2 C10 1.544(4) . ?
C2 N1 1.467(4) . ?
C3 O1 1.455(4) . ?
C4 N1 1.341(4) . ?
C4 O1 1.357(3) . ?
C4 O2 1.224(4) . ?
C5 C6 1.534(4) . ?
C5 N1 1.470(4) . ?
C5 O3 1.403(4) . ?
C6 C7 1.550(4) . ?
C6 C12 1.520(5) . ?
C7 C8 1.485(4) . ?
C7 C13 1.548(4) . ?
C8 C9 1.198(4) . ?
C9 Si1 1.841(3) . ?
C10 C11 1.520(5) . ?
C10 C17 1.533(4) . ?
C13 C14 1.522(5) . ?
C15 Si1 1.868(4) . ?
C16 Si1 1.868(4) . ?
